data_2219240
loop_
_publ_author_name
'Qiu, Xiao-Yang'

_publ_section_title
;
 4-Methoxy-<i>N</i>'-(2-methoxynaphthylidene)benzohydrazide
;
_journal_coeditor_code BH2188
_journal_issue 9
_journal_name_full 'Acta Crystallographica Section E'
_journal_page_first o1831
_journal_paper_doi 10.1107/S1600536808026974
_journal_volume 64
_journal_year 2008
_chemical_formula_moiety 'C20 H18 N2 O3'
_chemical_formula_sum 'C20 H18 N2 O3'
_chemical_formula_weight 334.36
_space_group_IT_number 14
_symmetry_cell_setting monoclinic
_symmetry_space_group_name_Hall '-P 2ybc'
_symmetry_space_group_name_H-M 'P 1 21/c 1'
_atom_sites_solution_hydrogens geom
_atom_sites_solution_primary direct
_atom_sites_solution_secondary difmap
_audit_creation_method SHELXL97
_cell_angle_alpha 90.00
_cell_angle_beta 110.288(3)
_cell_angle_gamma 90.00
_cell_formula_units_Z 4
_cell_length_a 11.675(3)
_cell_length_b 17.937(4)
_cell_length_c 8.508(3)
_cell_measurement_reflns_used 1254
_cell_measurement_temperature 298(2)
_cell_measurement_theta_max 24.5
_cell_measurement_theta_min 2.5
_cell_volume 1671.2(8)
_computing_cell_refinement 'SAINT (Bruker, 2001)'
_computing_data_collection 'SMART (Bruker, 2001)'
_computing_data_reduction 'SAINT (Bruker, 2001)'
_computing_molecular_graphics 'SHELXTL (Sheldrick, 2008)'
_computing_publication_material 'SHELXTL (Sheldrick, 2008)'
_computing_structure_refinement 'SHELXL97 (Sheldrick, 2008)'
_computing_structure_solution 'SHELXS97 (Sheldrick, 2008)'
_diffrn_ambient_temperature 298(2)
_diffrn_measured_fraction_theta_full 0.985
_diffrn_measured_fraction_theta_max 0.985
_diffrn_measurement_device_type 'Bruker SMART CCD'
_diffrn_measurement_method \w
_diffrn_radiation_monochromator graphite
_diffrn_radiation_source 'fine-focus sealed tube'
_diffrn_radiation_type MoK\a
_diffrn_radiation_wavelength 0.71073
_diffrn_reflns_av_R_equivalents 0.0478
_diffrn_reflns_av_sigmaI/netI 0.0621
_diffrn_reflns_limit_h_max 14
_diffrn_reflns_limit_h_min -14
_diffrn_reflns_limit_k_max 18
_diffrn_reflns_limit_k_min -22
_diffrn_reflns_limit_l_max 10
_diffrn_reflns_limit_l_min -10
_diffrn_reflns_number 9333
_diffrn_reflns_theta_full 26.60
_diffrn_reflns_theta_max 26.60
_diffrn_reflns_theta_min 1.86
_exptl_absorpt_coefficient_mu 0.090
_exptl_absorpt_correction_T_max 0.9839
_exptl_absorpt_correction_T_min 0.9821
_exptl_absorpt_correction_type multi-scan
_exptl_absorpt_process_details '(SADABS;Sheldrick, 1996)'
_exptl_crystal_colour colourless
_exptl_crystal_density_diffrn 1.329
_exptl_crystal_density_method 'not measured'
_exptl_crystal_description block
_exptl_crystal_F_000 704
_exptl_crystal_size_max 0.20
_exptl_crystal_size_mid 0.20
_exptl_crystal_size_min 0.18
_refine_diff_density_max 0.173
_refine_diff_density_min -0.182
_refine_ls_extinction_method none
_refine_ls_goodness_of_fit_ref 0.970
_refine_ls_hydrogen_treatment mixed
_refine_ls_matrix_type full
_refine_ls_number_constraints 0
_refine_ls_number_parameters 231
_refine_ls_number_reflns 3445
_refine_ls_number_restraints 1
_refine_ls_restrained_S_all 0.970
_refine_ls_R_factor_all 0.1275
_refine_ls_R_factor_gt 0.0554
_refine_ls_shift/su_max 0.001
_refine_ls_shift/su_mean 0.000
_refine_ls_structure_factor_coef Fsqd
_refine_ls_weighting_details 'calc w=1/[\s^2^(Fo^2^)+(0.0631P)^2^] where P=(Fo^2^+2Fc^2^)/3'
_refine_ls_weighting_scheme calc
_refine_ls_wR_factor_gt 0.1191
_refine_ls_wR_factor_ref 0.1483
_reflns_number_gt 1657
_reflns_number_total 3445
_reflns_threshold_expression I>2\s(I)
_cod_data_source_file bh2188.cif
_cod_data_source_block I
_cod_original_sg_symbol_H-M 'P 21/c'
_cod_database_code 2219240
_cod_database_fobs_code 2219240

loop_
_symmetry_equiv_pos_as_xyz
'x, y, z'
'-x, y+1/2, -z+1/2'
'-x, -y, -z'
'x, -y-1/2, z-1/2'

loop_
_atom_site_type_symbol
_atom_site_label
_atom_site_fract_x
_atom_site_fract_y
_atom_site_fract_z
_atom_site_U_iso_or_equiv
_atom_site_adp_type
_atom_site_calc_flag
_atom_site_refinement_flags
_atom_site_occupancy
O O1 0.02930(16) 0.01580(9) 0.8049(2) 0.0725(6) Uani d . 1
O O2 0.25127(15) 0.32586(9) 0.7183(2) 0.0629(5) Uani d . 1
O O3 0.60192(18) 0.45464(11) 1.4125(2) 0.0838(6) Uani d . 1
N N1 0.10006(17) 0.22371(11) 0.7604(3) 0.0547(6) Uani d . 1
N N2 0.18996(18) 0.25413(11) 0.8945(3) 0.0535(6) Uani d D 1
C C1 -0.0487(2) 0.12593(13) 0.6609(3) 0.0492(6) Uani d . 1
C C2 -0.0564(2) 0.04936(14) 0.6724(3) 0.0559(7) Uani d . 1
C C3 -0.1458(3) 0.00788(16) 0.5506(4) 0.0722(8) Uani d . 1
H H3 -0.1477 -0.0438 0.5591 0.087 Uiso calc R 1
C C4 -0.2290(3) 0.04341(17) 0.4209(4) 0.0762(9) Uani d . 1
H H4 -0.2878 0.0154 0.3407 0.091 Uiso calc R 1
C C5 -0.2297(2) 0.12115(16) 0.4033(3) 0.0597(7) Uani d . 1
C C6 -0.3197(3) 0.15768(19) 0.2698(4) 0.0765(9) Uani d . 1
H H6 -0.3786 0.1295 0.1899 0.092 Uiso calc R 1
C C7 -0.3220(3) 0.2322(2) 0.2562(4) 0.0818(9) Uani d . 1
H H7 -0.3827 0.2553 0.1684 0.098 Uiso calc R 1
C C8 -0.2336(3) 0.27484(17) 0.3731(4) 0.0790(9) Uani d . 1
H H8 -0.2356 0.3265 0.3630 0.095 Uiso calc R 1
C C9 -0.1444(2) 0.24203(15) 0.5021(4) 0.0662(8) Uani d . 1
H H9 -0.0859 0.2718 0.5782 0.079 Uiso calc R 1
C C10 -0.1381(2) 0.16348(13) 0.5239(3) 0.0504(6) Uani d . 1
C C11 0.0218(3) -0.06329(14) 0.8242(4) 0.0882(10) Uani d . 1
H H11A -0.0584 -0.0761 0.8227 0.132 Uiso calc R 1
H H11B 0.0813 -0.0785 0.9290 0.132 Uiso calc R 1
H H11C 0.0374 -0.0883 0.7339 0.132 Uiso calc R 1
C C12 0.0490(2) 0.16441(13) 0.7918(3) 0.0542(7) Uani d . 1
H H12 0.0751 0.1457 0.9005 0.065 Uiso calc R 1
C C13 0.2622(2) 0.30763(13) 0.8640(4) 0.0504(6) Uani d . 1
C C14 0.3530(2) 0.34273(12) 1.0105(3) 0.0486(6) Uani d . 1
C C15 0.3425(2) 0.34574(13) 1.1687(3) 0.0562(7) Uani d . 1
H H15 0.2768 0.3225 1.1866 0.067 Uiso calc R 1
C C16 0.4276(3) 0.38248(15) 1.2979(3) 0.0658(8) Uani d . 1
H H16 0.4194 0.3830 1.4028 0.079 Uiso calc R 1
C C17 0.5237(2) 0.41823(13) 1.2766(4) 0.0612(8) Uani d . 1
C C18 0.5369(2) 0.41555(15) 1.1216(4) 0.0670(8) Uani d . 1
H H18 0.6028 0.4390 1.1050 0.080 Uiso calc R 1
C C19 0.4517(2) 0.37779(14) 0.9909(3) 0.0593(7) Uani d . 1
H H19 0.4617 0.3761 0.8872 0.071 Uiso calc R 1
C C20 0.6915(3) 0.50102(18) 1.3936(4) 0.1010(12) Uani d . 1
H H20A 0.7404 0.4736 1.3433 0.151 Uiso calc R 1
H H20B 0.7423 0.5192 1.5014 0.151 Uiso calc R 1
H H20C 0.6536 0.5424 1.3230 0.151 Uiso calc R 1
H H2 0.200(2) 0.2348(14) 0.9956(19) 0.080 Uiso d D 1

loop_
_atom_site_aniso_label
_atom_site_aniso_U_11
_atom_site_aniso_U_22
_atom_site_aniso_U_33
_atom_site_aniso_U_12
_atom_site_aniso_U_13
_atom_site_aniso_U_23
O1 0.0747(13) 0.0456(11) 0.0843(15) -0.0046(9) 0.0111(11) 0.0043(10)
O2 0.0651(12) 0.0541(11) 0.0604(13) -0.0120(8) 0.0104(10) 0.0021(9)
O3 0.0788(14) 0.0771(13) 0.0713(14) -0.0238(11) -0.0047(11) -0.0070(11)
N1 0.0450(12) 0.0532(13) 0.0577(14) -0.0072(10) 0.0072(11) -0.0104(11)
N2 0.0515(12) 0.0488(13) 0.0524(14) -0.0103(10) 0.0083(11) -0.0016(11)
C1 0.0468(15) 0.0476(15) 0.0547(17) -0.0081(12) 0.0193(13) -0.0066(13)
C2 0.0513(16) 0.0502(16) 0.0646(19) -0.0060(13) 0.0181(15) -0.0040(14)
C3 0.0683(19) 0.0537(17) 0.089(2) -0.0161(15) 0.0197(18) -0.0126(16)
C4 0.068(2) 0.069(2) 0.081(2) -0.0206(16) 0.0136(18) -0.0232(17)
C5 0.0531(17) 0.0646(18) 0.0578(18) -0.0094(14) 0.0146(14) -0.0110(15)
C6 0.0603(19) 0.094(3) 0.063(2) -0.0087(17) 0.0059(15) -0.0136(18)
C7 0.070(2) 0.092(3) 0.069(2) 0.0049(18) 0.0060(17) 0.0046(19)
C8 0.0643(19) 0.0676(19) 0.090(2) 0.0006(16) 0.0075(18) 0.0054(17)
C9 0.0542(17) 0.0577(18) 0.075(2) -0.0040(13) 0.0078(15) -0.0026(15)
C10 0.0438(14) 0.0504(15) 0.0572(17) -0.0056(12) 0.0177(13) -0.0069(13)
C11 0.103(3) 0.0471(18) 0.109(3) -0.0049(16) 0.030(2) 0.0073(17)
C12 0.0488(15) 0.0477(15) 0.0603(17) -0.0032(12) 0.0115(13) -0.0016(13)
C13 0.0508(15) 0.0391(14) 0.0590(18) 0.0021(12) 0.0160(14) 0.0056(13)
C14 0.0418(14) 0.0382(13) 0.0590(18) -0.0006(11) 0.0090(13) 0.0026(12)
C15 0.0526(15) 0.0515(16) 0.0634(19) -0.0078(12) 0.0188(14) 0.0006(14)
C16 0.0723(19) 0.0597(17) 0.0570(18) -0.0077(15) 0.0117(16) -0.0060(14)
C17 0.0516(17) 0.0424(15) 0.073(2) -0.0052(12) 0.0000(15) 0.0074(14)
C18 0.0535(17) 0.0699(19) 0.068(2) -0.0162(14) 0.0087(15) 0.0117(16)
C19 0.0534(16) 0.0616(16) 0.0616(18) -0.0061(13) 0.0181(14) 0.0078(14)
C20 0.085(2) 0.083(2) 0.104(3) -0.0336(19) -0.006(2) -0.001(2)

loop_
_atom_type_symbol
_atom_type_description
_atom_type_scat_dispersion_real
_atom_type_scat_dispersion_imag
_atom_type_scat_source
C C 0.0033 0.0016 'International Tables Vol C Tables 4.2.6.8 and 6.1.1.4'
H H 0.0000 0.0000 'International Tables Vol C Tables 4.2.6.8 and 6.1.1.4'
N N 0.0061 0.0033 'International Tables Vol C Tables 4.2.6.8 and 6.1.1.4'
O O 0.0106 0.0060 'International Tables Vol C Tables 4.2.6.8 and 6.1.1.4'

loop_
_geom_angle_atom_site_label_1
_geom_angle_atom_site_label_2
_geom_angle_atom_site_label_3
_geom_angle
C2 O1 C11 118.4(2)
C17 O3 C20 119.9(3)
C12 N1 N2 115.6(2)
C13 N2 N1 118.0(2)
C13 N2 H2 124.7(18)
N1 N2 H2 117.2(18)
C2 C1 C10 118.5(2)
C2 C1 C12 117.9(2)
C10 C1 C12 123.6(2)
O1 C2 C1 116.8(2)
O1 C2 C3 121.5(2)
C1 C2 C3 121.7(3)
C4 C3 C2 119.6(3)
C4 C3 H3 120.2
C2 C3 H3 120.2
C3 C4 C5 122.2(3)
C3 C4 H4 118.9
C5 C4 H4 118.9
C4 C5 C6 121.5(3)
C4 C5 C10 118.7(3)
C6 C5 C10 119.8(3)
C7 C6 C5 121.3(3)
C7 C6 H6 119.4
C5 C6 H6 119.4
C6 C7 C8 120.0(3)
C6 C7 H7 120.0
C8 C7 H7 120.0
C9 C8 C7 120.8(3)
C9 C8 H8 119.6
C7 C8 H8 119.6
C8 C9 C10 121.8(3)
C8 C9 H9 119.1
C10 C9 H9 119.1
C5 C10 C9 116.4(2)
C5 C10 C1 119.3(2)
C9 C10 C1 124.2(2)
O1 C11 H11A 109.5
O1 C11 H11B 109.5
H11A C11 H11B 109.5
O1 C11 H11C 109.5
H11A C11 H11C 109.5
H11B C11 H11C 109.5
N1 C12 C1 121.7(2)
N1 C12 H12 119.2
C1 C12 H12 119.2
O2 C13 N2 121.3(2)
O2 C13 C14 121.8(2)
N2 C13 C14 116.9(2)
C19 C14 C15 117.3(2)
C19 C14 C13 118.9(2)
C15 C14 C13 123.8(2)
C16 C15 C14 120.7(2)
C16 C15 H15 119.6
C14 C15 H15 119.6
C17 C16 C15 121.6(3)
C17 C16 H16 119.2
C15 C16 H16 119.2
C16 C17 O3 117.0(3)
C16 C17 C18 118.8(3)
O3 C17 C18 124.1(3)
C17 C18 C19 119.8(3)
C17 C18 H18 120.1
C19 C18 H18 120.1
C14 C19 C18 121.7(3)
C14 C19 H19 119.1
C18 C19 H19 119.1
O3 C20 H20A 109.5
O3 C20 H20B 109.5
H20A C20 H20B 109.5
O3 C20 H20C 109.5
H20A C20 H20C 109.5
H20B C20 H20C 109.5

loop_
_geom_bond_atom_site_label_1
_geom_bond_atom_site_label_2
_geom_bond_distance
O1 C2 1.361(3)
O1 C11 1.434(3)
O2 C13 1.245(3)
O3 C17 1.366(3)
O3 C20 1.388(3)
N1 C12 1.292(3)
N1 N2 1.368(3)
N2 C13 1.361(3)
N2 H2 0.895(10)
C1 C2 1.382(3)
C1 C10 1.434(3)
C1 C12 1.462(3)
C2 C3 1.402(4)
C3 C4 1.351(4)
C3 H3 0.9300
C4 C5 1.402(4)
C4 H4 0.9300
C5 C6 1.413(4)
C5 C10 1.419(3)
C6 C7 1.341(4)
C6 H6 0.9300
C7 C8 1.388(4)
C7 H7 0.9300
C8 C9 1.358(4)
C8 H8 0.9300
C9 C10 1.420(3)
C9 H9 0.9300
C11 H11A 0.9600
C11 H11B 0.9600
C11 H11C 0.9600
C12 H12 0.9300
C13 C14 1.470(3)
C14 C19 1.372(3)
C14 C15 1.395(3)
C15 C16 1.368(3)
C15 H15 0.9300
C16 C17 1.358(3)
C16 H16 0.9300
C17 C18 1.381(4)
C18 C19 1.384(3)
C18 H18 0.9300
C19 H19 0.9300
C20 H20A 0.9600
C20 H20B 0.9600
C20 H20C 0.9600

loop_
_geom_hbond_atom_site_label_D
_geom_hbond_atom_site_label_H
_geom_hbond_atom_site_label_A
_geom_hbond_site_symmetry_A
_geom_hbond_distance_DH
_geom_hbond_distance_HA
_geom_hbond_distance_DA
_geom_hbond_angle_DHA
_geom_hbond_publ_flag
N2 H2 O2 4_566 0.895(10) 2.084(12) 2.965(3) 167(2) yes

loop_
_cod_related_entry_id
_cod_related_entry_database
_cod_related_entry_code
1 ChemSpider 7839005
